data_7209279
loop_
_publ_author_name
'Hoser, Anna A.'
'Kami\'nski, Daniel M.'
'Matwijczuk, Arkadiusz'
'Niewiadomy, Andrzej'
'Gago\'s, Mariusz'
'Wo\'zniak, Krzysztof'

_publ_section_title
;
 On polymorphism of
 2-(4-fluorophenylamino)-5-(2,4-dihydroxybenzeno)-1,3,4-thiadiazole (FABT)
 DMSO solvates
;
_journal_issue 10
_journal_name_full CrystEngComm
_journal_page_first 1978
_journal_paper_doi 10.1039/c3ce26778d
_journal_volume 15
_journal_year 2013
_chemical_formula_sum 'C16 H16 F N3 O3 S2'
_chemical_formula_weight 381.44
_chemical_name_systematic
;
?
;
_space_group_IT_number 2
_symmetry_space_group_name_Hall '-P 1'
_symmetry_space_group_name_H-M 'P -1'
_atom_sites_solution_hydrogens geom
_atom_sites_solution_primary direct
_atom_sites_solution_secondary difmap
_audit_creation_method SHELXL-97
_cell_angle_alpha 77.410(5)
_cell_angle_beta 86.768(5)
_cell_angle_gamma 82.386(5)
_cell_formula_units_Z 2
_cell_length_a 6.4038(4)
_cell_length_b 10.2494(6)
_cell_length_c 13.1644(9)
_cell_measurement_temperature 100(2)
_cell_volume 835.50(9)
_computing_structure_refinement 'SHELXL-97 (Sheldrick, 1997)'
_computing_structure_solution 'SHELXS-97 (Sheldrick, 1990)'
_diffrn_ambient_temperature 100(2)
_diffrn_measured_fraction_theta_full 0.999
_diffrn_measured_fraction_theta_max 0.999
_diffrn_radiation_monochromator graphite
_diffrn_radiation_source 'fine-focus sealed tube'
_diffrn_radiation_type MoK\a
_diffrn_radiation_wavelength 0.71073
_diffrn_reflns_av_R_equivalents 0.0398
_diffrn_reflns_av_sigmaI/netI 0.0584
_diffrn_reflns_limit_h_max 7
_diffrn_reflns_limit_h_min -7
_diffrn_reflns_limit_k_max 12
_diffrn_reflns_limit_k_min -12
_diffrn_reflns_limit_l_max 15
_diffrn_reflns_limit_l_min -15
_diffrn_reflns_number 10808
_diffrn_reflns_theta_full 25.00
_diffrn_reflns_theta_max 25.00
_diffrn_reflns_theta_min 3.17
_exptl_absorpt_coefficient_mu 0.351
_exptl_crystal_density_diffrn 1.516
_exptl_crystal_density_method 'not measured'
_exptl_crystal_F_000 396
_refine_diff_density_max 0.350
_refine_diff_density_min -0.299
_refine_diff_density_rms 0.057
_refine_ls_extinction_method none
_refine_ls_goodness_of_fit_ref 0.931
_refine_ls_hydrogen_treatment mixed
_refine_ls_matrix_type full
_refine_ls_number_parameters 238
_refine_ls_number_reflns 2949
_refine_ls_number_restraints 0
_refine_ls_restrained_S_all 0.931
_refine_ls_R_factor_all 0.0634
_refine_ls_R_factor_gt 0.0366
_refine_ls_shift/su_max 0.001
_refine_ls_shift/su_mean 0.000
_refine_ls_structure_factor_coef Fsqd
_refine_ls_weighting_details 'calc w=1/[\s^2^(Fo^2^)+(0.0451P)^2^+0.0000P] where P=(Fo^2^+2Fc^2^)/3'
_refine_ls_weighting_scheme calc
_refine_ls_wR_factor_gt 0.0763
_refine_ls_wR_factor_ref 0.0813
_reflns_number_gt 2074
_reflns_number_total 2949
_reflns_threshold_expression >2sigma(I)
_cod_data_source_file c3ce26778d.txt
_cod_data_source_block shelxl
_cod_database_code 7209279

loop_
_symmetry_equiv_pos_as_xyz
'x, y, z'
'-x, -y, -z'

loop_
_atom_site_label
_atom_site_type_symbol
_atom_site_fract_x
_atom_site_fract_y
_atom_site_fract_z
_atom_site_U_iso_or_equiv
_atom_site_adp_type
_atom_site_occupancy
_atom_site_symmetry_multiplicity
_atom_site_calc_flag
_atom_site_refinement_flags
H1N H 0.162(4) 0.084(3) 0.983(2) 0.028(8) Uiso 1 1 d .
H2O H -0.194(5) -0.170(3) 0.718(2) 0.046(11) Uiso 1 1 d .
H1O H -0.039(5) -0.279(3) 0.341(2) 0.055(10) Uiso 1 1 d .
S1 S 0.33382(9) 0.00848(6) 0.74641(5) 0.01609(17) Uani 1 1 d .
S2 S 0.72924(11) 0.50582(7) 1.34089(5) 0.0280(2) Uani 1 1 d .
F1 F 0.8581(2) 0.39603(15) 0.98340(11) 0.0313(4) Uani 1 1 d .
N3 N -0.0018(3) -0.10325(19) 0.79722(15) 0.0168(5) Uani 1 1 d .
O2 O -0.2260(3) -0.18987(18) 0.67072(14) 0.0213(4) Uani 1 1 d .
O1 O 0.0878(3) -0.25366(18) 0.34711(13) 0.0239(4) Uani 1 1 d .
N2 N 0.0285(3) -0.04343(19) 0.87850(15) 0.0170(5) Uani 1 1 d .
N1 N 0.2423(3) 0.0883(2) 0.93429(17) 0.0175(5) Uani 1 1 d .
C14 C 0.2990(4) -0.1321(2) 0.55359(18) 0.0166(5) Uani 1 1 d .
H14 H 0.4256 -0.1012 0.5678 0.020 Uiso 1 1 calc R
C8 C 0.1405(4) -0.0857(2) 0.72201(18) 0.0145(5) Uani 1 1 d .
C2 C 0.5303(4) 0.3164(2) 1.03331(19) 0.0211(6) Uani 1 1 d .
H2 H 0.5134 0.3660 1.0869 0.025 Uiso 1 1 calc R
C9 C 0.1300(4) -0.1340(2) 0.62644(17) 0.0138(5) Uani 1 1 d .
C7 C 0.1966(4) 0.0201(2) 0.86268(17) 0.0136(5) Uani 1 1 d .
O1S O 0.7262(3) 0.65585(17) 1.33001(14) 0.0344(5) Uani 1 1 d .
C5 C 0.5827(4) 0.1741(2) 0.87486(18) 0.0175(6) Uani 1 1 d .
H5 H 0.6004 0.1263 0.8201 0.021 Uiso 1 1 calc R
C10 C -0.0552(4) -0.1806(2) 0.60382(18) 0.0153(5) Uani 1 1 d .
C12 C 0.0971(4) -0.2159(2) 0.43953(18) 0.0171(6) Uani 1 1 d .
C11 C -0.0711(4) -0.2198(2) 0.51017(18) 0.0167(5) Uani 1 1 d .
H11 H -0.1978 -0.2493 0.4947 0.020 Uiso 1 1 calc R
C4 C 0.4038(4) 0.1661(2) 0.93975(18) 0.0146(5) Uani 1 1 d .
C3 C 0.3791(4) 0.2392(2) 1.01913(18) 0.0192(6) Uani 1 1 d .
H3 H 0.2567 0.2352 1.0634 0.023 Uiso 1 1 calc R
C6 C 0.7355(4) 0.2517(2) 0.88978(18) 0.0185(6) Uani 1 1 d .
H6 H 0.8585 0.2569 0.8460 0.022 Uiso 1 1 calc R
C13 C 0.2847(4) -0.1742(2) 0.46171(18) 0.0177(6) Uani 1 1 d .
H13 H 0.4018 -0.1747 0.4141 0.021 Uiso 1 1 calc R
C1 C 0.7062(4) 0.3204(2) 0.96859(19) 0.0197(6) Uani 1 1 d .
C2S C 0.8161(5) 0.4754(3) 1.2172(2) 0.0383(8) Uani 1 1 d .
H23S H 0.9664 0.4852 1.2066 0.058 Uiso 1 1 calc R
H22S H 0.7361 0.5403 1.1629 0.058 Uiso 1 1 calc R
H21S H 0.7940 0.3838 1.2135 0.058 Uiso 1 1 calc R
C1S C 0.4612(4) 0.4817(3) 1.3372(3) 0.0449(8) Uani 1 1 d .
H11S H 0.4506 0.3856 1.3441 0.067 Uiso 1 1 calc R
H13S H 0.4027 0.5322 1.2708 0.067 Uiso 1 1 calc R
H12S H 0.3819 0.5139 1.3947 0.067 Uiso 1 1 calc R

loop_
_atom_site_aniso_label
_atom_site_aniso_U_11
_atom_site_aniso_U_22
_atom_site_aniso_U_33
_atom_site_aniso_U_23
_atom_site_aniso_U_13
_atom_site_aniso_U_12
S1 0.0168(4) 0.0191(3) 0.0146(3) -0.0075(3) 0.0038(3) -0.0055(3)
S2 0.0317(4) 0.0269(4) 0.0252(4) -0.0075(3) -0.0071(3) 0.0029(3)
F1 0.0271(9) 0.0409(9) 0.0344(9) -0.0194(7) 0.0062(7) -0.0189(7)
N3 0.0181(11) 0.0202(11) 0.0141(11) -0.0079(9) 0.0034(9) -0.0046(9)
O2 0.0155(10) 0.0331(11) 0.0202(11) -0.0150(9) 0.0056(8) -0.0082(8)
O1 0.0258(11) 0.0338(11) 0.0156(10) -0.0144(8) 0.0002(8) -0.0005(9)
N2 0.0170(11) 0.0224(11) 0.0147(11) -0.0096(9) 0.0031(9) -0.0052(9)
N1 0.0152(12) 0.0240(12) 0.0155(12) -0.0076(10) 0.0063(10) -0.0068(9)
C14 0.0149(13) 0.0155(13) 0.0189(14) -0.0022(10) 0.0033(11) -0.0040(10)
C8 0.0155(13) 0.0127(12) 0.0150(13) -0.0034(10) 0.0011(10) -0.0013(10)
C2 0.0227(15) 0.0246(14) 0.0196(14) -0.0118(12) 0.0023(12) -0.0063(12)
C9 0.0164(13) 0.0120(12) 0.0131(13) -0.0031(10) -0.0005(10) -0.0007(10)
C7 0.0141(13) 0.0144(12) 0.0126(13) -0.0050(10) 0.0017(10) -0.0004(10)
O1S 0.0326(11) 0.0288(11) 0.0488(13) -0.0226(9) -0.0115(9) -0.0005(8)
C5 0.0193(14) 0.0199(14) 0.0145(13) -0.0075(11) 0.0014(11) -0.0016(11)
C10 0.0139(13) 0.0148(13) 0.0167(13) -0.0044(10) 0.0020(10) 0.0007(10)
C12 0.0218(14) 0.0136(13) 0.0155(13) -0.0050(10) -0.0003(11) 0.0023(10)
C11 0.0163(13) 0.0171(13) 0.0184(14) -0.0071(11) -0.0026(11) -0.0017(10)
C4 0.0167(13) 0.0131(12) 0.0144(13) -0.0033(10) -0.0016(10) -0.0016(10)
C3 0.0199(14) 0.0210(14) 0.0170(14) -0.0049(11) 0.0042(11) -0.0039(11)
C6 0.0145(13) 0.0238(14) 0.0168(14) -0.0036(11) 0.0022(11) -0.0030(11)
C13 0.0166(13) 0.0194(13) 0.0159(13) -0.0041(11) 0.0056(10) 0.0000(10)
C1 0.0182(14) 0.0203(14) 0.0230(14) -0.0053(11) -0.0017(11) -0.0094(11)
C2S 0.062(2) 0.0237(16) 0.0313(17) -0.0108(13) 0.0084(15) -0.0085(14)
C1S 0.0363(19) 0.0280(17) 0.067(2) -0.0016(16) -0.0055(16) -0.0065(14)

loop_
_atom_type_symbol
_atom_type_description
_atom_type_scat_dispersion_real
_atom_type_scat_dispersion_imag
_atom_type_scat_source
C C 0.0033 0.0016 'International Tables Vol C Tables 4.2.6.8 and 6.1.1.4'
H H 0.0000 0.0000 'International Tables Vol C Tables 4.2.6.8 and 6.1.1.4'
N N 0.0061 0.0033 'International Tables Vol C Tables 4.2.6.8 and 6.1.1.4'
O O 0.0106 0.0060 'International Tables Vol C Tables 4.2.6.8 and 6.1.1.4'
F F 0.0171 0.0103 'International Tables Vol C Tables 4.2.6.8 and 6.1.1.4'
S S 0.1246 0.1234 'International Tables Vol C Tables 4.2.6.8 and 6.1.1.4'

loop_
_geom_angle_atom_site_label_1
_geom_angle_atom_site_label_2
_geom_angle_atom_site_label_3
_geom_angle
C7 S1 C8 87.12(11)
O1S S2 C2S 104.77(12)
O1S S2 C1S 104.81(12)
C2S S2 C1S 99.17(16)
C8 N3 N2 114.24(19)
C7 N2 N3 111.93(18)
C7 N1 C4 132.6(2)
C13 C14 C9 121.2(2)
N3 C8 C9 122.8(2)
N3 C8 S1 112.66(17)
C9 C8 S1 124.48(17)
C3 C2 C1 118.8(2)
C14 C9 C10 118.3(2)
C14 C9 C8 121.8(2)
C10 C9 C8 119.9(2)
N2 C7 N1 118.7(2)
N2 C7 S1 114.03(17)
N1 C7 S1 127.28(18)
C6 C5 C4 120.2(2)
O2 C10 C11 116.9(2)
O2 C10 C9 122.8(2)
C11 C10 C9 120.4(2)
O1 C12 C11 121.9(2)
O1 C12 C13 117.6(2)
C11 C12 C13 120.5(2)
C12 C11 C10 120.1(2)
C5 C4 N1 125.4(2)
C5 C4 C3 119.0(2)
N1 C4 C3 115.6(2)
C2 C3 C4 120.6(2)
C1 C6 C5 118.9(2)
C14 C13 C12 119.4(2)
C6 C1 F1 118.7(2)
C6 C1 C2 122.5(2)
F1 C1 C2 118.9(2)

loop_
_geom_bond_atom_site_label_1
_geom_bond_atom_site_label_2
_geom_bond_distance
S1 C7 1.740(2)
S1 C8 1.751(2)
S2 O1S 1.5106(18)
S2 C2S 1.770(3)
S2 C1S 1.771(3)
F1 C1 1.368(3)
N3 C8 1.307(3)
N3 N2 1.378(2)
O2 C10 1.365(3)
O1 C12 1.361(3)
N2 C7 1.314(3)
N1 C7 1.355(3)
N1 C4 1.401(3)
C14 C13 1.381(3)
C14 C9 1.404(3)
C8 C9 1.457(3)
C2 C3 1.373(3)
C2 C1 1.373(3)
C9 C10 1.405(3)
C5 C6 1.387(3)
C5 C4 1.390(3)
C10 C11 1.390(3)
C12 C11 1.382(3)
C12 C13 1.393(3)
C4 C3 1.403(3)
C6 C1 1.367(3)

loop_
_geom_hbond_atom_site_label_D
_geom_hbond_atom_site_label_H
_geom_hbond_atom_site_label_A
_geom_hbond_distance_DH
_geom_hbond_distance_HA
_geom_hbond_distance_DA
_geom_hbond_angle_DHA
_geom_hbond_site_symmetry_A
O2 H2O N3 0.75(3) 1.93(3) 2.622(3) 153(3) .
O1 H1O O1S 0.90(3) 1.75(3) 2.644(3) 174(3) 1_444

loop_
_geom_torsion_atom_site_label_1
_geom_torsion_atom_site_label_2
_geom_torsion_atom_site_label_3
_geom_torsion_atom_site_label_4
_geom_torsion
C8 N3 N2 C7 0.3(3)
N2 N3 C8 C9 -176.26(19)
N2 N3 C8 S1 0.6(2)
C7 S1 C8 N3 -0.97(18)
C7 S1 C8 C9 175.9(2)
C13 C14 C9 C10 0.3(3)
C13 C14 C9 C8 -178.0(2)
N3 C8 C9 C14 -170.4(2)
S1 C8 C9 C14 13.1(3)
N3 C8 C9 C10 11.4(3)
S1 C8 C9 C10 -165.08(17)
N3 N2 C7 N1 177.52(19)
N3 N2 C7 S1 -1.0(2)
C4 N1 C7 N2 -178.9(2)
C4 N1 C7 S1 -0.5(4)
C8 S1 C7 N2 1.13(18)
C8 S1 C7 N1 -177.3(2)
C14 C9 C10 O2 178.2(2)
C8 C9 C10 O2 -3.6(3)
C14 C9 C10 C11 -1.8(3)
C8 C9 C10 C11 176.4(2)
O1 C12 C11 C10 179.9(2)
C13 C12 C11 C10 0.7(3)
O2 C10 C11 C12 -178.6(2)
C9 C10 C11 C12 1.4(3)
C6 C5 C4 N1 -178.0(2)
C6 C5 C4 C3 1.0(3)
C7 N1 C4 C5 -10.8(4)
C7 N1 C4 C3 170.1(2)
C1 C2 C3 C4 -0.2(4)
C5 C4 C3 C2 -0.7(3)
N1 C4 C3 C2 178.4(2)
C4 C5 C6 C1 -0.5(3)
C9 C14 C13 C12 1.8(3)
O1 C12 C13 C14 178.5(2)
C11 C12 C13 C14 -2.3(3)
C5 C6 C1 F1 179.6(2)
C5 C6 C1 C2 -0.4(4)
C3 C2 C1 C6 0.8(4)
C3 C2 C1 F1 -179.2(2)
